data_4309455
loop_
_publ_author_name
'Haiyan An'
'Yangguang Li'
'Enbo Wang'
'Dongrong Xiao'
'Chunyan Sun'
'Lin Xu'

_publ_section_title
;
Self-Assembly of a Series of Extended Architectures Based on
Polyoxometalate Clusters and Silver Coordination Complexes
;
_journal_name_full 'Inorganic Chemistry'
_journal_page_first 6062
_journal_page_last 6070
_journal_paper_doi 10.1021/ic050636x
_journal_volume 44
_journal_year 2005
_chemical_formula_sum 'C36 H50 Ag3 I Mo6 N6 Na2 O46'
_chemical_formula_weight 2374.95
_chemical_name_systematic
; 
 ? 
;
_space_group_IT_number 2
_symmetry_cell_setting triclinic
_symmetry_space_group_name_Hall '-P 1'
_symmetry_space_group_name_H-M 'P -1'
_atom_sites_solution_hydrogens geom
_atom_sites_solution_primary direct
_atom_sites_solution_secondary difmap
_audit_creation_method SHELXL-97
_cell_angle_alpha 116.14(3)
_cell_angle_beta 108.85(3)
_cell_angle_gamma 93.86(3)
_cell_formula_units_Z 1
_cell_length_a 11.978(2)
_cell_length_b 12.008(2)
_cell_length_c 13.607(3)
_cell_measurement_reflns_used 15499
_cell_measurement_temperature 293(2)
_cell_measurement_theta_max 27.48
_cell_measurement_theta_min 3.00
_cell_volume 1611.3(9)
_computing_cell_refinement 'RAPID AUTO'
_computing_data_collection 'RAPID AUTO'
_computing_data_reduction 'RAPID AUTO'
_computing_molecular_graphics 'Bruker SHELXTL'
_computing_publication_material 'Bruker SHELXTL'
_computing_structure_refinement 'SHELXL-97 (Sheldrick, 1997)'
_computing_structure_solution 'SHELXS-97 (Sheldrick, 1990)'
_diffrn_ambient_temperature 293(2)
_diffrn_detector_area_resol_mean '100x100 microns'
_diffrn_measured_fraction_theta_full 0.977
_diffrn_measured_fraction_theta_max 0.977
_diffrn_measurement_device_type 'Rigaku R-AXIS RAPID IP diffractomete'
_diffrn_measurement_method 'Oscillation scans'
_diffrn_radiation_monochromator graphite
_diffrn_radiation_source 'fine-focus sealed tube'
_diffrn_radiation_type MoK\a
_diffrn_radiation_wavelength 0.71073
_diffrn_reflns_av_R_equivalents 0.0530
_diffrn_reflns_av_sigmaI/netI 0.0725
_diffrn_reflns_limit_h_max 15
_diffrn_reflns_limit_h_min -13
_diffrn_reflns_limit_k_max 15
_diffrn_reflns_limit_k_min -15
_diffrn_reflns_limit_l_max 16
_diffrn_reflns_limit_l_min -17
_diffrn_reflns_number 15499
_diffrn_reflns_theta_full 27.48
_diffrn_reflns_theta_max 27.48
_diffrn_reflns_theta_min 3.00
_diffrn_standards_decay_% 0
_diffrn_standards_interval_count 0
_diffrn_standards_interval_time .
_diffrn_standards_number 0
_exptl_absorpt_coefficient_mu 2.625
_exptl_absorpt_correction_T_max 0.730
_exptl_absorpt_correction_T_min 0.610
_exptl_absorpt_correction_type empirical
_exptl_absorpt_process_details 'ABSCOR by T.Higashi    8 March, 1995'
_exptl_crystal_colour colorless
_exptl_crystal_density_diffrn 2.447
_exptl_crystal_density_method 'not measured'
_exptl_crystal_description block
_exptl_crystal_F_000 1144
_exptl_crystal_size_max 0.23
_exptl_crystal_size_mid 0.16
_exptl_crystal_size_min 0.12
_refine_diff_density_max 1.068
_refine_diff_density_min -0.975
_refine_diff_density_rms 0.174
_refine_ls_extinction_method none
_refine_ls_goodness_of_fit_ref 0.970
_refine_ls_hydrogen_treatment mixed
_refine_ls_matrix_type full
_refine_ls_number_parameters 454
_refine_ls_number_reflns 7239
_refine_ls_number_restraints 0
_refine_ls_restrained_S_all 0.970
_refine_ls_R_factor_all 0.0829
_refine_ls_R_factor_gt 0.0491
_refine_ls_shift/su_max 0.001
_refine_ls_shift/su_mean 0.000
_refine_ls_structure_factor_coef Fsqd
_refine_ls_weighting_details 'calc w=1/[\s^2^(Fo^2^)+(0.0750P)^2^+0.0000P] where P=(Fo^2^+2Fc^2^)/3'
_refine_ls_weighting_scheme calc
_refine_ls_wR_factor_gt 0.1202
_refine_ls_wR_factor_ref 0.1377
_reflns_number_gt 4765
_reflns_number_total 7239
_reflns_threshold_expression >2sigma(I)
_cod_data_source_file ic050636xsi20050617_052318.cif
_cod_data_source_block aa128b
_cod_depositor_comments
;
The following automatic conversions were performed:
'_symmetry_cell_setting' value 'Triclinic' changed to 'triclinic'
according to '/home/saulius/struct/CIF-dictionaries/cif_core.dic'
dictionary named 'cif_core.dic' version 2.4.1 from 2010-06-29.

Automatic conversion script
Id: cif_fix_enum 1527 2010-12-29 10:47:43Z saulius 
;
_cod_original_cell_volume 1611.4(6)
_cod_database_code 4309455

loop_
_symmetry_equiv_pos_as_xyz
'x, y, z'
'-x, -y, -z'

loop_
_atom_site_label
_atom_site_type_symbol
_atom_site_fract_x
_atom_site_fract_y
_atom_site_fract_z
_atom_site_U_iso_or_equiv
_atom_site_adp_type
_atom_site_occupancy
_atom_site_symmetry_multiplicity
_atom_site_calc_flag
_atom_site_refinement_flags
_atom_site_disorder_assembly
_atom_site_disorder_group
I1 I 0.5000 0.5000 0.0000 0.01560(14) Uani 1 2 d S . .
Ag1 Ag 0.92084(6) 0.18971(6) -0.14288(5) 0.03498(17) Uani 1 1 d . . .
Ag2 Ag 1.0000 0.5000 0.0000 0.0437(2) Uani 1 2 d S . .
Mo1 Mo 0.61684(5) 0.33147(6) -0.19063(5) 0.02152(15) Uani 1 1 d . . .
Mo2 Mo 0.69704(5) 0.64891(6) -0.05204(5) 0.02096(15) Uani 1 1 d . . .
Mo3 Mo 0.58167(5) 0.81821(6) 0.14007(5) 0.02216(15) Uani 1 1 d . . .
O1 O 0.5784(4) 0.3659(5) -0.0253(4) 0.0241(10) Uani 1 1 d . . .
O2 O 0.4868(4) 0.5062(5) 0.1367(4) 0.0233(10) Uani 1 1 d . . .
O3 O 0.3527(4) 0.3726(5) -0.0893(4) 0.0242(10) Uani 1 1 d . . .
O4 O 0.4570(5) 0.2231(5) -0.2491(4) 0.0273(11) Uani 1 1 d . . .
O5 O 0.7397(4) 0.4878(5) -0.0789(4) 0.0300(11) Uani 1 1 d . . .
O6 O 0.5968(5) 0.7658(5) -0.0108(4) 0.0288(11) Uani 1 1 d . . .
O7 O 0.7041(5) 0.2264(6) -0.1820(5) 0.0382(13) Uani 1 1 d . . .
O8 O 0.5991(5) 0.3320(6) -0.3197(4) 0.0374(13) Uani 1 1 d . . .
O9 O 0.8400(5) 0.7443(6) 0.0398(5) 0.0380(13) Uani 1 1 d . . .
O10 O 0.6730(5) 0.6324(5) -0.1896(4) 0.0335(12) Uani 1 1 d . . .
O11 O 0.7253(5) 0.9117(6) 0.2356(5) 0.0371(13) Uani 1 1 d . . .
O12 O 0.4920(5) 0.9206(6) 0.1290(5) 0.0409(14) Uani 1 1 d . . .
O13 O 0.6309(6) 0.1647(7) -0.5831(5) 0.0520(17) Uani 1 1 d . . .
O14 O 0.7575(6) 0.2260(6) -0.6498(5) 0.0447(15) Uani 1 1 d . . .
O15 O 1.2104(5) 0.1906(8) 0.2762(6) 0.060(2) Uani 1 1 d . . .
O16 O 1.0977(6) 0.0969(6) 0.3333(5) 0.0464(15) Uani 1 1 d . . .
O17 O 0.7180(5) 0.4830(6) -0.4324(5) 0.0448(15) Uani 1 1 d . . .
O18 O 0.8424(5) 0.5652(6) -0.4887(5) 0.0418(14) Uani 1 1 d . . .
N1 N 0.9279(6) 0.1945(7) -0.2989(6) 0.0367(16) Uani 1 1 d . . .
N2 N 0.9084(6) 0.1397(6) -0.0095(5) 0.0289(14) Uani 1 1 d . . .
N3 N 1.0160(6) 0.5253(7) -0.1425(5) 0.0334(15) Uani 1 1 d . . .
C1 C 0.8331(7) 0.1907(8) -0.3874(6) 0.0330(17) Uani 1 1 d . . .
H1A H 0.7571 0.1851 -0.3832 0.040 Uiso 1 1 calc R . .
C2 C 0.8426(7) 0.1948(8) -0.4844(6) 0.0313(16) Uani 1 1 d . . .
C3 C 0.9557(9) 0.2061(11) -0.4887(8) 0.056(3) Uani 1 1 d . . .
H3A H 0.9654 0.2124 -0.5514 0.067 Uiso 1 1 calc R . .
C4 C 1.0536(9) 0.2081(14) -0.4016(9) 0.076(4) Uani 1 1 d . . .
H4A H 1.1299 0.2126 -0.4050 0.092 Uiso 1 1 calc R . .
C5 C 1.0357(8) 0.2031(11) -0.3067(8) 0.057(3) Uani 1 1 d . . .
H5A H 1.1025 0.2060 -0.2462 0.068 Uiso 1 1 calc R . .
C6 C 0.7330(8) 0.1933(8) -0.5774(7) 0.0361(18) Uani 1 1 d . . .
C7 C 1.0053(7) 0.1541(7) 0.0813(6) 0.0270(15) Uani 1 1 d . . .
H7A H 1.0814 0.1915 0.0909 0.032 Uiso 1 1 calc R . .
C8 C 0.9992(7) 0.1159(7) 0.1635(6) 0.0259(15) Uani 1 1 d . . .
C9 C 0.8852(7) 0.0588(8) 0.1471(7) 0.0330(17) Uani 1 1 d . . .
H9A H 0.8769 0.0305 0.1986 0.040 Uiso 1 1 calc R . .
C10 C 0.7860(7) 0.0447(9) 0.0544(7) 0.038(2) Uani 1 1 d . . .
H10A H 0.7091 0.0073 0.0430 0.046 Uiso 1 1 calc R . .
C11 C 0.7977(7) 0.0852(8) -0.0229(7) 0.0354(18) Uani 1 1 d . . .
H11A H 0.7284 0.0751 -0.0853 0.042 Uiso 1 1 calc R . .
C12 C 1.1118(8) 0.1404(8) 0.2629(6) 0.0337(17) Uani 1 1 d . . .
C13 C 0.9198(7) 0.5160(7) -0.2330(6) 0.0268(15) Uani 1 1 d . . .
H13A H 0.8420 0.4910 -0.2381 0.032 Uiso 1 1 calc R . .
C14 C 0.9316(6) 0.5423(7) -0.3197(6) 0.0256(15) Uani 1 1 d . . .
C15 C 1.0473(7) 0.5804(8) -0.3112(7) 0.0331(17) Uani 1 1 d . . .
H15A H 1.0584 0.5992 -0.3673 0.040 Uiso 1 1 calc R . .
C16 C 1.1457(7) 0.5899(9) -0.2185(8) 0.043(2) Uani 1 1 d . . .
H16A H 1.2242 0.6160 -0.2112 0.052 Uiso 1 1 calc R . .
C17 C 1.1281(8) 0.5608(9) -0.1360(7) 0.044(2) Uani 1 1 d . . .
H17A H 1.1955 0.5660 -0.0747 0.052 Uiso 1 1 calc R . .
C18 C 0.8195(7) 0.5276(7) -0.4178(6) 0.0286(16) Uani 1 1 d . . .
OW1 O 1.4205(11) 0.0242(9) 1.3815(12) 0.155(6) Uani 1 1 d . . .
Na1 Na 0.5408(3) 0.4820(3) 0.6120(2) 0.0346(7) Uani 1 1 d . . .
OW3 O 1.4579(5) 0.3292(6) 1.4070(5) 0.0445(15) Uani 1 1 d . . .
OW4 O 0.6462(5) 0.5830(7) 0.3676(5) 0.0521(17) Uani 1 1 d . . .
OW5 O 1.3061(6) 0.1473(7) 1.5137(5) 0.0596(19) Uani 1 1 d . . .
OW2 O 0.5513(7) 0.1776(8) 0.1788(6) 0.078(2) Uani 1 1 d . . .

loop_
_atom_site_aniso_label
_atom_site_aniso_U_11
_atom_site_aniso_U_22
_atom_site_aniso_U_33
_atom_site_aniso_U_23
_atom_site_aniso_U_13
_atom_site_aniso_U_12
I1 0.0139(3) 0.0201(3) 0.0162(3) 0.0113(2) 0.0067(2) 0.0028(2)
Ag1 0.0334(3) 0.0499(4) 0.0338(3) 0.0285(3) 0.0156(3) 0.0119(3)
Ag2 0.0623(7) 0.0472(6) 0.0313(4) 0.0271(4) 0.0190(4) 0.0096(5)
Mo1 0.0211(3) 0.0283(4) 0.0231(3) 0.0160(3) 0.0124(2) 0.0095(3)
Mo2 0.0166(3) 0.0284(4) 0.0223(3) 0.0161(3) 0.0082(2) 0.0022(2)
Mo3 0.0213(3) 0.0215(3) 0.0252(3) 0.0129(3) 0.0092(2) 0.0037(3)
O1 0.018(2) 0.035(3) 0.031(3) 0.024(2) 0.011(2) 0.010(2)
O2 0.023(3) 0.027(3) 0.024(2) 0.015(2) 0.012(2) 0.003(2)
O3 0.017(2) 0.030(3) 0.027(2) 0.018(2) 0.0066(19) -0.002(2)
O4 0.032(3) 0.032(3) 0.021(2) 0.014(2) 0.012(2) 0.012(2)
O5 0.017(3) 0.040(3) 0.032(3) 0.020(2) 0.007(2) 0.002(2)
O6 0.031(3) 0.032(3) 0.037(3) 0.025(2) 0.016(2) 0.010(2)
O7 0.030(3) 0.050(4) 0.048(3) 0.030(3) 0.021(3) 0.018(3)
O8 0.041(3) 0.049(4) 0.031(3) 0.023(3) 0.019(3) 0.015(3)
O9 0.023(3) 0.049(4) 0.039(3) 0.024(3) 0.006(2) -0.001(3)
O10 0.035(3) 0.048(4) 0.025(3) 0.024(3) 0.012(2) 0.007(3)
O11 0.027(3) 0.042(4) 0.041(3) 0.022(3) 0.012(2) 0.003(3)
O12 0.045(4) 0.040(4) 0.053(3) 0.032(3) 0.023(3) 0.021(3)
O13 0.034(4) 0.080(5) 0.047(4) 0.037(4) 0.015(3) 0.012(3)
O14 0.048(4) 0.060(4) 0.044(3) 0.038(3) 0.020(3) 0.015(3)
O15 0.023(3) 0.099(6) 0.053(4) 0.045(4) 0.001(3) -0.008(3)
O16 0.046(4) 0.057(4) 0.043(3) 0.034(3) 0.011(3) 0.007(3)
O17 0.026(3) 0.057(4) 0.043(3) 0.023(3) 0.007(3) -0.002(3)
O18 0.040(3) 0.066(4) 0.039(3) 0.036(3) 0.021(3) 0.020(3)
N1 0.030(4) 0.055(5) 0.038(4) 0.029(4) 0.018(3) 0.018(3)
N2 0.033(4) 0.030(4) 0.030(3) 0.015(3) 0.018(3) 0.009(3)
N3 0.038(4) 0.039(4) 0.026(3) 0.018(3) 0.014(3) 0.008(3)
C1 0.037(4) 0.036(5) 0.030(4) 0.020(4) 0.013(3) 0.007(4)
C2 0.028(4) 0.031(4) 0.026(4) 0.010(3) 0.006(3) 0.005(3)
C3 0.049(6) 0.100(9) 0.052(6) 0.052(6) 0.036(5) 0.025(6)
C4 0.038(6) 0.164(13) 0.056(6) 0.068(8) 0.029(5) 0.042(7)
C5 0.038(5) 0.110(10) 0.043(5) 0.050(6) 0.021(4) 0.030(6)
C6 0.040(5) 0.031(5) 0.033(4) 0.011(3) 0.017(4) 0.007(4)
C7 0.033(4) 0.031(4) 0.020(3) 0.012(3) 0.016(3) 0.002(3)
C8 0.034(4) 0.020(4) 0.023(3) 0.009(3) 0.012(3) 0.003(3)
C9 0.040(5) 0.036(5) 0.032(4) 0.021(4) 0.020(3) 0.004(4)
C10 0.019(4) 0.058(6) 0.050(5) 0.038(5) 0.013(3) 0.003(4)
C11 0.013(4) 0.050(5) 0.045(4) 0.030(4) 0.005(3) 0.008(4)
C12 0.039(5) 0.035(5) 0.027(4) 0.015(3) 0.014(3) 0.008(4)
C13 0.029(4) 0.030(4) 0.028(4) 0.016(3) 0.015(3) 0.012(3)
C14 0.028(4) 0.026(4) 0.021(3) 0.010(3) 0.010(3) 0.003(3)
C15 0.035(4) 0.046(5) 0.036(4) 0.029(4) 0.020(3) 0.015(4)
C16 0.022(4) 0.065(7) 0.055(5) 0.036(5) 0.020(4) 0.013(4)
C17 0.029(5) 0.066(7) 0.041(5) 0.033(5) 0.009(4) 0.019(4)
C18 0.022(4) 0.028(4) 0.032(4) 0.011(3) 0.012(3) 0.006(3)
OW1 0.133(10) 0.052(6) 0.221(12) -0.019(7) 0.130(10) -0.015(6)
Na1 0.0357(18) 0.0409(19) 0.0239(14) 0.0204(14) 0.0041(12) -0.0042(14)
OW3 0.028(3) 0.044(4) 0.045(3) 0.014(3) 0.005(3) 0.007(3)
OW4 0.033(3) 0.083(5) 0.041(3) 0.037(4) 0.005(3) 0.018(3)
OW5 0.053(4) 0.079(6) 0.039(3) 0.030(4) 0.007(3) 0.012(4)
OW2 0.070(5) 0.083(6) 0.064(5) 0.051(5) -0.013(4) 0.012(4)

loop_
_atom_type_symbol
_atom_type_description
_atom_type_scat_dispersion_real
_atom_type_scat_dispersion_imag
_atom_type_scat_source
C C 0.0033 0.0016 'International Tables Vol C Tables 4.2.6.8 and 6.1.1.4'
H H 0.0000 0.0000 'International Tables Vol C Tables 4.2.6.8 and 6.1.1.4'
N N 0.0061 0.0033 'International Tables Vol C Tables 4.2.6.8 and 6.1.1.4'
O O 0.0106 0.0060 'International Tables Vol C Tables 4.2.6.8 and 6.1.1.4'
Mo Mo -1.6832 0.6857 'International Tables Vol C Tables 4.2.6.8 and 6.1.1.4'
Ag Ag -0.8971 1.1015 'International Tables Vol C Tables 4.2.6.8 and 6.1.1.4'
I I -0.4742 1.8119 'International Tables Vol C Tables 4.2.6.8 and 6.1.1.4'
Na Na 0.0362 0.0249 'International Tables Vol C Tables 4.2.6.8 and 6.1.1.4'

loop_
_geom_angle_atom_site_label_1
_geom_angle_atom_site_label_2
_geom_angle_atom_site_label_3
_geom_angle
_geom_angle_site_symmetry_1
_geom_angle_site_symmetry_3
_geom_angle_publ_flag
O1 I1 O1 180.000(1) . 2_665 ?
O1 I1 O3 86.6(2) . . ?
O1 I1 O3 93.4(2) 2_665 . ?
O1 I1 O3 93.4(2) . 2_665 ?
O1 I1 O3 86.6(2) 2_665 2_665 ?
O3 I1 O3 180.0(3) . 2_665 ?
O1 I1 O2 92.9(2) . . ?
O1 I1 O2 87.1(2) 2_665 . ?
O3 I1 O2 87.0(2) . . ?
O3 I1 O2 93.0(2) 2_665 . ?
O1 I1 O2 87.1(2) . 2_665 ?
O1 I1 O2 92.9(2) 2_665 2_665 ?
O3 I1 O2 93.0(2) . 2_665 ?
O3 I1 O2 87.0(2) 2_665 2_665 ?
O2 I1 O2 180.0(3) . 2_665 ?
N1 Ag1 N2 167.4(3) . . ?
N1 Ag1 O7 94.1(2) . . ?
N2 Ag1 O7 89.4(2) . . ?
N1 Ag1 Ag2 88.6(2) . . ?
N2 Ag1 Ag2 103.86(17) . . ?
O7 Ag1 Ag2 82.74(14) . . ?
N3 Ag2 N3 180.0(4) 2_765 . ?
N3 Ag2 Ag1 82.82(18) 2_765 . ?
N3 Ag2 Ag1 97.18(18) . . ?
N3 Ag2 Ag1 97.18(18) 2_765 2_765 ?
N3 Ag2 Ag1 82.82(18) . 2_765 ?
Ag1 Ag2 Ag1 180.000(14) . 2_765 ?
O8 Mo1 O7 106.6(3) . . ?
O8 Mo1 O5 99.8(2) . . ?
O7 Mo1 O5 98.4(3) . . ?
O8 Mo1 O4 96.4(2) . . ?
O7 Mo1 O4 99.7(2) . . ?
O5 Mo1 O4 151.1(2) . . ?
O8 Mo1 O1 157.9(2) . . ?
O7 Mo1 O1 94.6(2) . . ?
O5 Mo1 O1 82.80(19) . . ?
O4 Mo1 O1 73.44(18) . . ?
O8 Mo1 O2 91.9(2) . 2_665 ?
O7 Mo1 O2 161.1(2) . 2_665 ?
O5 Mo1 O2 73.77(19) . 2_665 ?
O4 Mo1 O2 81.98(18) . 2_665 ?
O1 Mo1 O2 67.59(15) . 2_665 ?
O9 Mo2 O10 106.1(2) . . ?
O9 Mo2 O6 102.3(3) . . ?
O10 Mo2 O6 97.6(2) . . ?
O9 Mo2 O5 96.4(2) . . ?
O10 Mo2 O5 98.0(2) . . ?
O6 Mo2 O5 151.2(2) . . ?
O9 Mo2 O3 97.2(2) . 2_665 ?
O10 Mo2 O3 156.6(2) . 2_665 ?
O6 Mo2 O3 74.29(18) . 2_665 ?
O5 Mo2 O3 81.85(19) . 2_665 ?
O9 Mo2 O2 162.4(2) . 2_665 ?
O10 Mo2 O2 89.7(2) . 2_665 ?
O6 Mo2 O2 82.83(19) . 2_665 ?
O5 Mo2 O2 73.20(19) . 2_665 ?
O3 Mo2 O2 67.69(16) 2_665 2_665 ?
O11 Mo3 O12 106.3(3) . . ?
O11 Mo3 O4 97.2(2) . 2_665 ?
O12 Mo3 O4 101.9(2) . 2_665 ?
O11 Mo3 O6 99.8(2) . . ?
O12 Mo3 O6 96.1(2) . . ?
O4 Mo3 O6 150.7(2) 2_665 . ?
O11 Mo3 O1 157.9(2) . 2_665 ?
O12 Mo3 O1 95.2(2) . 2_665 ?
O4 Mo3 O1 72.94(19) 2_665 2_665 ?
O6 Mo3 O1 82.60(19) . 2_665 ?
O11 Mo3 O3 92.9(2) . 2_665 ?
O12 Mo3 O3 159.3(2) . 2_665 ?
O4 Mo3 O3 82.81(18) 2_665 2_665 ?
O6 Mo3 O3 72.66(18) . 2_665 ?
O1 Mo3 O3 66.68(16) 2_665 2_665 ?
I1 O1 Mo1 103.67(19) . . ?
I1 O1 Mo3 103.82(19) . 2_665 ?
Mo1 O1 Mo3 90.80(17) . 2_665 ?
I1 O2 Mo1 101.63(19) . 2_665 ?
I1 O2 Mo2 101.5(2) . 2_665 ?
Mo1 O2 Mo2 89.56(16) 2_665 2_665 ?
I1 O3 Mo2 103.9(2) . 2_665 ?
I1 O3 Mo3 102.9(2) . 2_665 ?
Mo2 O3 Mo3 90.44(16) 2_665 2_665 ?
Mo3 O4 Mo1 117.4(2) 2_665 . ?
Mo1 O5 Mo2 118.7(2) . . ?
Mo2 O6 Mo3 117.6(2) . . ?
Mo1 O7 Ag1 145.0(3) . . ?
Mo1 O8 Na1 132.1(3) . 1_554 ?
Mo2 O10 Na1 135.1(3) . 1_554 ?
C18 O17 Na1 155.5(6) . 1_554 ?
C5 N1 C1 117.2(7) . . ?
C5 N1 Ag1 117.2(5) . . ?
C1 N1 Ag1 125.6(5) . . ?
C7 N2 C11 117.9(6) . . ?
C7 N2 Ag1 123.0(5) . . ?
C11 N2 Ag1 119.0(5) . . ?
C13 N3 C17 118.3(6) . . ?
C13 N3 Ag2 123.2(5) . . ?
C17 N3 Ag2 118.3(5) . . ?
N1 C1 C2 123.4(7) . . ?
N1 C1 H1A 118.3 . . ?
C2 C1 H1A 118.3 . . ?
C3 C2 C1 118.0(7) . . ?
C3 C2 C6 122.1(7) . . ?
C1 C2 C6 119.9(7) . . ?
C4 C3 C2 120.2(8) . . ?
C4 C3 H3A 119.9 . . ?
C2 C3 H3A 119.9 . . ?
C3 C4 C5 118.0(8) . . ?
C3 C4 H4A 121.0 . . ?
C5 C4 H4A 121.0 . . ?
N1 C5 C4 123.2(8) . . ?
N1 C5 H5A 118.4 . . ?
C4 C5 H5A 118.4 . . ?
O13 C6 O14 124.1(8) . . ?
O13 C6 C2 121.7(7) . . ?
O14 C6 C2 114.1(7) . . ?
N2 C7 C8 123.5(7) . . ?
N2 C7 H7A 118.2 . . ?
C8 C7 H7A 118.2 . . ?
C9 C8 C7 117.6(7) . . ?
C9 C8 C12 123.5(6) . . ?
C7 C8 C12 118.9(7) . . ?
C10 C9 C8 118.8(7) . . ?
C10 C9 H9A 120.6 . . ?
C8 C9 H9A 120.6 . . ?
C9 C10 C11 120.9(7) . . ?
C9 C10 H10A 119.5 . . ?
C11 C10 H10A 119.5 . . ?
N2 C11 C10 121.2(7) . . ?
N2 C11 H11A 119.4 . . ?
C10 C11 H11A 119.4 . . ?
O15 C12 O16 122.5(8) . . ?
O15 C12 C8 122.8(7) . . ?
O16 C12 C8 114.6(7) . . ?
N3 C13 C14 122.7(7) . . ?
N3 C13 H13A 118.6 . . ?
C14 C13 H13A 118.6 . . ?
C15 C14 C13 118.4(7) . . ?
C15 C14 C18 122.8(6) . . ?
C13 C14 C18 118.9(6) . . ?
C16 C15 C14 118.9(7) . . ?
C16 C15 H15A 120.5 . . ?
C14 C15 H15A 120.5 . . ?
C15 C16 C17 120.1(7) . . ?
C15 C16 H16A 120.0 . . ?
C17 C16 H16A 120.0 . . ?
N3 C17 C16 121.6(7) . . ?
N3 C17 H17A 119.2 . . ?
C16 C17 H17A 119.2 . . ?
O17 C18 O18 123.6(7) . . ?
O17 C18 C14 123.2(7) . . ?
O18 C18 C14 113.2(6) . . ?
OW3 Na1 O10 164.8(2) 1_454 1_556 ?
OW3 Na1 O17 79.1(2) 1_454 1_556 ?
O10 Na1 O17 85.8(2) 1_556 1_556 ?
OW3 Na1 OW3 98.1(2) 1_454 2_767 ?
O10 Na1 OW3 81.8(2) 1_556 2_767 ?
O17 Na1 OW3 83.2(2) 1_556 2_767 ?
OW3 Na1 O8 95.5(2) 1_454 1_556 ?
O10 Na1 O8 82.1(2) 1_556 1_556 ?
O17 Na1 O8 88.3(2) 1_556 1_556 ?
OW3 Na1 O8 162.3(2) 2_767 1_556 ?
OW3 Na1 OW4 91.1(2) 1_454 2_666 ?
O10 Na1 OW4 103.2(2) 1_556 2_666 ?
O17 Na1 OW4 164.1(3) 1_556 2_666 ?
OW3 Na1 OW4 110.7(2) 2_767 2_666 ?
O8 Na1 OW4 80.2(2) 1_556 2_666 ?
OW3 Na1 Na1 49.43(17) 1_454 2_666 ?
O10 Na1 Na1 128.5(2) 1_556 2_666 ?
O17 Na1 Na1 76.51(17) 1_556 2_666 ?
OW3 Na1 Na1 48.66(16) 2_767 2_666 ?
O8 Na1 Na1 143.5(2) 1_556 2_666 ?
OW4 Na1 Na1 106.63(19) 2_666 2_666 ?
Na1 OW3 Na1 81.9(2) 1_656 2_767 ?

loop_
_geom_bond_atom_site_label_1
_geom_bond_atom_site_label_2
_geom_bond_distance
_geom_bond_site_symmetry_2
_geom_bond_publ_flag
I1 O1 1.876(5) . ?
I1 O1 1.876(5) 2_665 ?
I1 O3 1.883(5) . ?
I1 O3 1.883(5) 2_665 ?
I1 O2 1.887(4) . ?
I1 O2 1.887(4) 2_665 ?
Ag1 N1 2.178(6) . ?
Ag1 N2 2.191(6) . ?
Ag1 O7 2.586(5) . ?
Ag1 Ag2 3.2423(15) . ?
Ag2 N3 2.153(6) 2_765 ?
Ag2 N3 2.153(6) . ?
Ag2 Ag1 3.2423(15) 2_765 ?
Mo1 O8 1.703(5) . ?
Mo1 O7 1.711(5) . ?
Mo1 O5 1.916(5) . ?
Mo1 O4 1.939(5) . ?
Mo1 O1 2.307(4) . ?
Mo1 O2 2.353(5) 2_665 ?
Mo2 O9 1.703(5) . ?
Mo2 O10 1.716(4) . ?
Mo2 O6 1.922(5) . ?
Mo2 O5 1.941(5) . ?
Mo2 O3 2.298(4) 2_665 ?
Mo2 O2 2.359(5) 2_665 ?
Mo3 O11 1.709(6) . ?
Mo3 O12 1.711(5) . ?
Mo3 O4 1.929(4) 2_665 ?
Mo3 O6 1.939(5) . ?
Mo3 O1 2.336(5) 2_665 ?
Mo3 O3 2.355(5) 2_665 ?
O1 Mo3 2.336(5) 2_665 ?
O2 Mo1 2.353(5) 2_665 ?
O2 Mo2 2.359(5) 2_665 ?
O3 Mo2 2.298(4) 2_665 ?
O3 Mo3 2.355(5) 2_665 ?
O4 Mo3 1.929(4) 2_665 ?
O8 Na1 2.413(6) 1_554 ?
O10 Na1 2.370(6) 1_554 ?
O13 C6 1.216(10) . ?
O14 C6 1.313(9) . ?
O15 C12 1.208(10) . ?
O16 C12 1.325(9) . ?
O17 C18 1.212(9) . ?
O17 Na1 2.387(6) 1_554 ?
O18 C18 1.322(9) . ?
N1 C5 1.330(10) . ?
N1 C1 1.343(9) . ?
N2 C7 1.327(9) . ?
N2 C11 1.357(9) . ?
N3 C13 1.343(9) . ?
N3 C17 1.345(10) . ?
C1 C2 1.382(10) . ?
C1 H1A 0.9300 . ?
C2 C3 1.376(11) . ?
C2 C6 1.493(11) . ?
C3 C4 1.361(12) . ?
C3 H3A 0.9300 . ?
C4 C5 1.400(12) . ?
C4 H4A 0.9300 . ?
C5 H5A 0.9300 . ?
C7 C8 1.402(9) . ?
C7 H7A 0.9300 . ?
C8 C9 1.388(10) . ?
C8 C12 1.467(10) . ?
C9 C10 1.360(11) . ?
C9 H9A 0.9300 . ?
C10 C11 1.378(10) . ?
C10 H10A 0.9300 . ?
C11 H11A 0.9300 . ?
C13 C14 1.393(9) . ?
C13 H13A 0.9300 . ?
C14 C15 1.381(10) . ?
C14 C18 1.489(10) . ?
C15 C16 1.373(11) . ?
C15 H15A 0.9300 . ?
C16 C17 1.384(11) . ?
C16 H16A 0.9300 . ?
C17 H17A 0.9300 . ?
Na1 OW3 2.364(6) 1_454 ?
Na1 O10 2.370(6) 1_556 ?
Na1 O17 2.387(6) 1_556 ?
Na1 OW3 2.392(7) 2_767 ?
Na1 O8 2.413(6) 1_556 ?
Na1 OW4 2.462(7) 2_666 ?
Na1 Na1 3.118(5) 2_666 ?
OW3 Na1 2.364(6) 1_656 ?
OW3 Na1 2.392(7) 2_767 ?
OW4 Na1 2.462(7) 2_666 ?
